data_2300474
loop_
_publ_author_name
'Tan, Seng Lim'
'Ng, Seik Weng'

_publ_section_title
;
 Does the size of a crystal matter in an X-ray crystal structure analysis
 of a small molecule?
;
_journal_coeditor_code kk5175
_journal_issue 4
_journal_name_full 'Journal of Applied Crystallography'
_journal_page_first 1443
_journal_page_last 1444
_journal_paper_doi 10.1107/S1600576714011297
_journal_volume 47
_journal_year 2014
_chemical_formula_moiety 'Cu (H2 O)2 (C6 H12 N4) (C7 H3 N2 O6)2, 2H2 O'
_chemical_formula_sum 'C20 H26 Cu N8 O16'
_chemical_formula_weight 698.03
_chemical_name_systematic
; 
 Diaquabis(3,5-dinitrobenzoato)[1,3,5,7-
 tetraazatricyclo[3.3.1.1^3,7^]decane]copper(II) dihydrate 
;
_space_group_IT_number 15
_symmetry_cell_setting monoclinic
_symmetry_space_group_name_Hall '-C 2yc'
_symmetry_space_group_name_H-M 'C 1 2/c 1'
_atom_sites_solution_hydrogens geom
_atom_sites_solution_primary direct
_atom_sites_solution_secondary difmap
_audit_creation_method SHELXL-97
_cell_angle_alpha 90.00
_cell_angle_beta 98.120(5)
_cell_angle_gamma 90.00
_cell_formula_units_Z 4
_cell_length_a 23.0253(12)
_cell_length_b 8.9728(5)
_cell_length_c 12.3325(7)
_cell_measurement_reflns_used 4308
_cell_measurement_temperature 100(2)
_cell_measurement_theta_max 27.3540
_cell_measurement_theta_min 3.5670
_cell_volume 2522.4(2)
_computing_cell_refinement 'CrysAlis PRO (Agilent, 2014)'
_computing_data_collection 'CrysAlis PRO (Agilent, 2014)'
_computing_data_reduction 'CrysAlis PRO (Agilent, 2014)'
_computing_molecular_graphics 'X-Seed (Barbour, 2001)'
_computing_publication_material 'publCIF (Westrip, 2010)'
_computing_structure_refinement 'SHELXL-97 (Sheldrick, 2008)'
_computing_structure_solution 'SHELXS-97 (Sheldrick, 2008)'
_diffrn_ambient_temperature 100(2)
_diffrn_detector_area_resol_mean 10.4041
_diffrn_measured_fraction_theta_full 0.999
_diffrn_measured_fraction_theta_max 0.999
_diffrn_measurement_device_type 'Agilent Technologies SuperNova Dual diffractometer with Atlas detector'
_diffrn_measurement_method '\w scan'
_diffrn_radiation_monochromator Mirror
_diffrn_radiation_source 'SuperNova (Mo) X-ray Source'
_diffrn_radiation_type MoK\a
_diffrn_radiation_wavelength 0.71073
_diffrn_reflns_av_R_equivalents 0.0484
_diffrn_reflns_av_sigmaI/netI 0.0396
_diffrn_reflns_limit_h_max 29
_diffrn_reflns_limit_h_min -30
_diffrn_reflns_limit_k_max 11
_diffrn_reflns_limit_k_min -11
_diffrn_reflns_limit_l_max 16
_diffrn_reflns_limit_l_min -15
_diffrn_reflns_number 14984
_diffrn_reflns_theta_full 27.59
_diffrn_reflns_theta_max 27.59
_diffrn_reflns_theta_min 2.88
_diffrn_standards_decay_% 0
_diffrn_standards_interval_count 0
_diffrn_standards_interval_time 0
_diffrn_standards_number 0
_exptl_absorpt_coefficient_mu 0.968
_exptl_absorpt_correction_T_max 0.946
_exptl_absorpt_correction_T_min 0.879
_exptl_absorpt_correction_type gaussian
_exptl_absorpt_process_details 'CrysAlis PRO (Agilent, 2014)'
_exptl_crystal_colour blue
_exptl_crystal_density_diffrn 1.838
_exptl_crystal_density_method 'not measured'
_exptl_crystal_description block
_exptl_crystal_F_000 1436
_exptl_crystal_size_max 0.19
_exptl_crystal_size_mid 0.16
_exptl_crystal_size_min 0.07
_refine_diff_density_max 0.412
_refine_diff_density_min -0.376
_refine_diff_density_rms 0.078
_refine_ls_extinction_method none
_refine_ls_goodness_of_fit_ref 1.038
_refine_ls_hydrogen_treatment mixed
_refine_ls_matrix_type full
_refine_ls_number_parameters 222
_refine_ls_number_reflns 2914
_refine_ls_number_restraints 4
_refine_ls_restrained_S_all 1.037
_refine_ls_R_factor_all 0.0444
_refine_ls_R_factor_gt 0.0324
_refine_ls_shift/su_max 0.001
_refine_ls_shift/su_mean 0.001
_refine_ls_structure_factor_coef Fsqd
_refine_ls_weighting_details 'calc w=1/[\s^2^(Fo^2^)+(0.0341P)^2^+3.9381P] where P=(Fo^2^+2Fc^2^)/3'
_refine_ls_weighting_scheme calc
_refine_ls_wR_factor_gt 0.0737
_refine_ls_wR_factor_ref 0.0819
_reflns_number_gt 2414
_reflns_number_total 2914
_reflns_threshold_expression I>2\s(I)
_cod_data_source_file kk5175sup1.cif
_cod_data_source_block Cu4
_cod_depositor_comments
;
The following automatic conversions were performed:

'_exptl_absorpt_correction_type' value 'Gaussian' changed to
'gaussian' according to
/usr/data/users/saulius/crontab/automatic-downloads/rss-feeds/IUCr/lib/dictionaries/cif_core.dic
dictionary named 'cif_core.dic' version 2.4.2 from 2011-04-26.

Automatic conversion script
Id: cif_fix_values 2281 2013-09-26 08:29:07Z andrius 

 Adding full bibliography for 2300463--2300482.cif.
;
_cod_original_sg_symbol_H-M 'C 2/c'
_cod_database_code 2300474
_cod_database_fobs_code 2300474

loop_
_symmetry_equiv_pos_as_xyz
'x, y, z'
'-x, y, -z+1/2'
'x+1/2, y+1/2, z'
'-x+1/2, y+1/2, -z+1/2'
'-x, -y, -z'
'x, -y, z-1/2'
'-x+1/2, -y+1/2, -z'
'x+1/2, -y+1/2, z-1/2'

loop_
_atom_site_label
_atom_site_type_symbol
_atom_site_fract_x
_atom_site_fract_y
_atom_site_fract_z
_atom_site_U_iso_or_equiv
_atom_site_adp_type
_atom_site_occupancy
_atom_site_symmetry_multiplicity
_atom_site_calc_flag
_atom_site_refinement_flags
Cu1 Cu 0.5000 0.5000 0.5000 0.00698(11) Uani 1 2 d S
O1 O 0.58508(6) 0.51214(14) 0.53194(11) 0.0091(3) Uani 1 1 d .
O2 O 0.61853(6) 0.34894(16) 0.41709(12) 0.0142(3) Uani 1 1 d .
O3 O 0.82856(7) 0.37397(18) 0.37982(13) 0.0200(4) Uani 1 1 d .
O4 O 0.88899(6) 0.47963(16) 0.50742(13) 0.0170(3) Uani 1 1 d .
O5 O 0.80883(6) 0.85972(16) 0.72016(12) 0.0130(3) Uani 1 1 d .
O6 O 0.72399(6) 0.81773(16) 0.77215(12) 0.0156(3) Uani 1 1 d .
O1W O 0.50072(7) 0.72999(16) 0.58515(12) 0.0124(3) Uani 1 1 d D
O2W O 0.59278(7) 0.84123(18) 0.73270(14) 0.0202(4) Uani 1 1 d D
N1 N 0.83943(7) 0.44777(19) 0.46435(14) 0.0115(4) Uani 1 1 d .
N2 N 0.76267(7) 0.79004(18) 0.71602(14) 0.0105(4) Uani 1 1 d .
N3 N 0.50052(7) 0.62983(18) 0.35017(13) 0.0081(3) Uani 1 1 d .
N4 N 0.44664(7) 0.82427(18) 0.23684(14) 0.0099(4) Uani 1 1 d .
C1 C 0.62539(9) 0.4475(2) 0.48761(16) 0.0097(4) Uani 1 1 d .
C2 C 0.68672(9) 0.5044(2) 0.52674(16) 0.0087(4) Uani 1 1 d .
C3 C 0.73364(9) 0.4479(2) 0.48018(16) 0.0094(4) Uani 1 1 d .
H3 H 0.7276 0.3729 0.4254 0.011 Uiso 1 1 calc R
C4 C 0.78927(9) 0.5026(2) 0.51487(17) 0.0096(4) Uani 1 1 d .
C5 C 0.80064(9) 0.6122(2) 0.59412(16) 0.0096(4) Uani 1 1 d .
H5 H 0.8392 0.6476 0.6177 0.011 Uiso 1 1 calc R
C6 C 0.75270(9) 0.6671(2) 0.63690(16) 0.0090(4) Uani 1 1 d .
C7 C 0.69593(9) 0.6160(2) 0.60591(16) 0.0093(4) Uani 1 1 d .
H7 H 0.6641 0.6561 0.6378 0.011 Uiso 1 1 calc R
C8 C 0.5000 0.5369(3) 0.2500 0.0084(5) Uani 1 2 d S
H8A H 0.5351 0.4720 0.2586 0.010 Uiso 0.50 1 calc PR
H8B H 0.4649 0.4720 0.2414 0.010 Uiso 0.50 1 calc PR
C9 C 0.44745(8) 0.7291(2) 0.33365(16) 0.0092(4) Uani 1 1 d .
H9A H 0.4116 0.6668 0.3253 0.011 Uiso 1 1 calc R
H9B H 0.4472 0.7925 0.3992 0.011 Uiso 1 1 calc R
C10 C 0.44660(9) 0.7285(2) 0.14074(16) 0.0094(4) Uani 1 1 d .
H10A H 0.4454 0.7915 0.0746 0.011 Uiso 1 1 calc R
H10B H 0.4108 0.6659 0.1319 0.011 Uiso 1 1 calc R
C11 C 0.5000 0.9163(3) 0.2500 0.0107(6) Uani 1 2 d S
H11A H 0.5003 0.9812 0.3150 0.013 Uiso 0.50 1 calc PR
H11B H 0.4997 0.9812 0.1850 0.013 Uiso 0.50 1 calc PR
H11 H 0.4671(7) 0.740(3) 0.602(2) 0.035(8) Uiso 1 1 d D
H12 H 0.5273(10) 0.759(3) 0.6342(18) 0.039(9) Uiso 1 1 d D
H21 H 0.6111(12) 0.794(3) 0.7848(18) 0.042(9) Uiso 1 1 d D
H22 H 0.5977(14) 0.9325(13) 0.743(3) 0.051(10) Uiso 1 1 d D

loop_
_atom_site_aniso_label
_atom_site_aniso_U_11
_atom_site_aniso_U_22
_atom_site_aniso_U_33
_atom_site_aniso_U_23
_atom_site_aniso_U_13
_atom_site_aniso_U_12
Cu1 0.00518(18) 0.00857(18) 0.00723(18) 0.00014(12) 0.00103(13) -0.00029(12)
O1 0.0058(7) 0.0112(7) 0.0104(7) 0.0015(5) 0.0010(5) 0.0001(5)
O2 0.0097(7) 0.0171(8) 0.0157(8) -0.0065(6) 0.0013(6) -0.0025(6)
O3 0.0134(8) 0.0286(9) 0.0179(8) -0.0129(7) 0.0019(6) 0.0004(7)
O4 0.0061(7) 0.0202(8) 0.0243(9) -0.0090(6) -0.0001(6) -0.0025(6)
O5 0.0113(7) 0.0127(7) 0.0146(8) 0.0000(6) 0.0000(6) -0.0041(6)
O6 0.0127(8) 0.0191(8) 0.0156(8) -0.0062(6) 0.0046(6) 0.0025(6)
O1W 0.0096(8) 0.0143(7) 0.0132(8) -0.0025(6) 0.0015(6) -0.0004(6)
O2W 0.0180(9) 0.0195(9) 0.0209(9) -0.0003(7) -0.0049(7) 0.0023(7)
N1 0.0089(9) 0.0129(8) 0.0131(9) -0.0013(7) 0.0023(7) 0.0017(7)
N2 0.0117(9) 0.0089(8) 0.0103(9) -0.0016(7) -0.0005(7) 0.0010(7)
N3 0.0055(8) 0.0093(8) 0.0096(8) -0.0013(6) 0.0010(6) -0.0010(6)
N4 0.0121(9) 0.0087(8) 0.0090(8) 0.0004(6) 0.0020(7) 0.0014(6)
C1 0.0094(10) 0.0105(9) 0.0088(10) 0.0037(7) 0.0002(8) -0.0002(8)
C2 0.0086(10) 0.0088(9) 0.0081(9) 0.0030(7) -0.0006(8) -0.0015(7)
C3 0.0104(10) 0.0093(9) 0.0082(10) 0.0018(7) 0.0006(8) 0.0002(8)
C4 0.0087(10) 0.0096(9) 0.0109(10) 0.0011(7) 0.0031(8) 0.0009(7)
C5 0.0074(10) 0.0109(9) 0.0100(10) 0.0019(8) 0.0000(8) -0.0004(7)
C6 0.0110(10) 0.0073(9) 0.0083(9) 0.0006(7) -0.0004(8) -0.0005(7)
C7 0.0086(10) 0.0104(9) 0.0090(9) 0.0030(7) 0.0011(8) 0.0016(7)
C8 0.0089(14) 0.0079(13) 0.0085(13) 0.000 0.0009(11) 0.000
C9 0.0066(10) 0.0107(10) 0.0107(10) 0.0007(7) 0.0025(8) 0.0014(7)
C10 0.0084(10) 0.0110(9) 0.0087(10) -0.0012(7) 0.0007(8) 0.0031(7)
C11 0.0135(15) 0.0065(13) 0.0127(14) 0.000 0.0042(11) 0.000

loop_
_atom_type_symbol
_atom_type_description
_atom_type_scat_dispersion_real
_atom_type_scat_dispersion_imag
_atom_type_scat_source
C C 0.0033 0.0016 'International Tables Vol C Tables 4.2.6.8 and 6.1.1.4'
H H 0.0000 0.0000 'International Tables Vol C Tables 4.2.6.8 and 6.1.1.4'
N N 0.0061 0.0033 'International Tables Vol C Tables 4.2.6.8 and 6.1.1.4'
O O 0.0106 0.0060 'International Tables Vol C Tables 4.2.6.8 and 6.1.1.4'
Cu Cu 0.3201 1.2651 'International Tables Vol C Tables 4.2.6.8 and 6.1.1.4'

loop_
_exptl_crystal_face_index_h
_exptl_crystal_face_index_k
_exptl_crystal_face_index_l
_exptl_crystal_face_perp_dist
_exptl_oxdiff_crystal_face_indexfrac_h
_exptl_oxdiff_crystal_face_indexfrac_k
_exptl_oxdiff_crystal_face_indexfrac_l
_exptl_oxdiff_crystal_face_x
_exptl_oxdiff_crystal_face_y
_exptl_oxdiff_crystal_face_z
-13 10 10 0.0879 -13.0937 9.9977 9.9798 -0.4639 0.9055 -0.1563
25 8 1 0.0770 24.9887 8.0294 1.0075 -0.1697 0.3799 0.9224
27 1 -12 0.0909 27.0470 1.0179 -11.9852 0.5439 -0.2116 0.8332
-32 -2 4 0.0679 -32.0428 -2.0309 3.9807 -0.0554 0.1526 -0.9912
-14 7 -11 0.0405 -14.0601 6.9765 -11.0226 0.7470 0.6131 -0.2250
9 -8 -13 0.0970 9.0764 -8.0043 -12.9862 0.6691 -0.7298 0.0918
16 -11 0 0.0505 16.0975 -10.9854 0.0265 -0.1372 -0.9717 0.2046
13 -7 11 0.0318 13.0585 -6.9775 11.0219 -0.7413 -0.6041 0.1957
-14 10 -5 0.0348 -14.0840 9.9827 -5.0250 0.4114 0.8604 -0.1623
28 -6 -4 0.0765 28.0880 -5.9752 -3.9727 0.0458 -0.7183 0.6822
18 -10 -4 0.0684 18.0974 -9.9868 -3.9745 0.0873 -0.9290 0.2934
-4 4 16 0.0656 -4.0445 4.0115 15.9961 -0.8882 0.3947 -0.0460
-29 -5 7 0.0592 -28.5404 -5.0622 6.5869 -0.2385 -0.0978 -0.9662
17 -9 6 0.0374 16.7088 -9.2529 6.4397 -0.5056 -0.8244 0.2544

loop_
_geom_angle_atom_site_label_1
_geom_angle_atom_site_label_2
_geom_angle_atom_site_label_3
_geom_angle
_geom_angle_site_symmetry_1
_geom_angle_site_symmetry_3
O1 Cu1 O1 180.00(9) 5_666 .
O1 Cu1 N3 89.10(6) 5_666 .
O1 Cu1 N3 90.90(6) . .
O1 Cu1 N3 90.90(6) 5_666 5_666
O1 Cu1 N3 89.10(6) . 5_666
N3 Cu1 N3 180.0 . 5_666
O1 Cu1 O1W 94.83(5) 5_666 .
O1 Cu1 O1W 85.17(5) . .
N3 Cu1 O1W 84.71(6) . .
N3 Cu1 O1W 95.29(6) 5_666 .
O1 Cu1 O1W 85.17(5) 5_666 5_666
O1 Cu1 O1W 94.83(5) . 5_666
N3 Cu1 O1W 95.29(6) . 5_666
N3 Cu1 O1W 84.71(6) 5_666 5_666
O1W Cu1 O1W 180.000(1) . 5_666
C1 O1 Cu1 131.13(13) . .
Cu1 O1W H11 106(2) . .
Cu1 O1W H12 124(2) . .
H11 O1W H12 113(3) . .
H21 O2W H22 110(3) . .
O4 N1 O3 124.03(17) . .
O4 N1 C4 118.55(16) . .
O3 N1 C4 117.42(17) . .
O6 N2 O5 124.46(16) . .
O6 N2 C6 117.94(16) . .
O5 N2 C6 117.59(16) . .
C8 N3 C10 107.72(13) . 2_655
C8 N3 C9 107.96(14) . .
C10 N3 C9 107.28(15) 2_655 .
C8 N3 Cu1 113.74(12) . .
C10 N3 Cu1 110.69(12) 2_655 .
C9 N3 Cu1 109.21(11) . .
C10 N4 C9 108.40(15) . .
C10 N4 C11 108.90(14) . .
C9 N4 C11 108.84(14) . .
O2 C1 O1 126.64(19) . .
O2 C1 C2 119.12(18) . .
O1 C1 C2 114.22(17) . .
C3 C2 C7 120.10(18) . .
C3 C2 C1 119.32(17) . .
C7 C2 C1 120.54(18) . .
C4 C3 C2 118.92(18) . .
C4 C3 H3 120.5 . .
C2 C3 H3 120.5 . .
C3 C4 C5 123.03(19) . .
C3 C4 N1 119.90(17) . .
C5 C4 N1 117.03(18) . .
C6 C5 C4 116.20(19) . .
C6 C5 H5 121.9 . .
C4 C5 H5 121.9 . .
C5 C6 C7 123.39(18) . .
C5 C6 N2 117.61(18) . .
C7 C6 N2 118.95(17) . .
C6 C7 C2 118.35(18) . .
C6 C7 H7 120.8 . .
C2 C7 H7 120.8 . .
N3 C8 N3 111.9(2) 2_655 .
N3 C8 H8A 109.2 2_655 .
N3 C8 H8A 109.2 . .
N3 C8 H8B 109.2 2_655 .
N3 C8 H8B 109.2 . .
H8A C8 H8B 107.9 . .
N4 C9 N3 111.86(15) . .
N4 C9 H9A 109.2 . .
N3 C9 H9A 109.2 . .
N4 C9 H9B 109.2 . .
N3 C9 H9B 109.2 . .
H9A C9 H9B 107.9 . .
N4 C10 N3 112.28(16) . 2_655
N4 C10 H10A 109.1 . .
N3 C10 H10A 109.1 2_655 .
N4 C10 H10B 109.1 . .
N3 C10 H10B 109.1 2_655 .
H10A C10 H10B 107.9 . .
N4 C11 N4 111.7(2) . 2_655
N4 C11 H11A 109.3 . .
N4 C11 H11A 109.3 2_655 .
N4 C11 H11B 109.3 . .
N4 C11 H11B 109.3 2_655 .
H11A C11 H11B 107.9 . .

loop_
_geom_bond_atom_site_label_1
_geom_bond_atom_site_label_2
_geom_bond_distance
_geom_bond_site_symmetry_2
Cu1 O1 1.9460(14) 5_666
Cu1 O1 1.9460(14) .
Cu1 N3 2.1858(16) .
Cu1 N3 2.1858(16) 5_666
Cu1 O1W 2.3144(14) .
Cu1 O1W 2.3144(14) 5_666
O1 C1 1.281(2) .
O2 C1 1.235(2) .
O3 N1 1.231(2) .
O4 N1 1.223(2) .
O5 N2 1.228(2) .
O6 N2 1.228(2) .
O1W H11 0.837(10) .
O1W H12 0.839(10) .
O2W H21 0.832(10) .
O2W H22 0.834(10) .
N1 C4 1.472(3) .
N2 C6 1.469(2) .
N3 C8 1.489(2) .
N3 C10 1.497(2) 2_655
N3 C9 1.502(2) .
N4 C10 1.464(2) .
N4 C9 1.466(2) .
N4 C11 1.470(2) .
C1 C2 1.515(3) .
C2 C3 1.389(3) .
C2 C7 1.394(3) .
C3 C4 1.382(3) .
C3 H3 0.9500 .
C4 C5 1.385(3) .
C5 C6 1.380(3) .
C5 H5 0.9500 .
C6 C7 1.387(3) .
C7 H7 0.9500 .
C8 N3 1.489(2) 2_655
C8 H8A 0.9900 .
C8 H8B 0.9900 .
C9 H9A 0.9900 .
C9 H9B 0.9900 .
C10 N3 1.497(2) 2_655
C10 H10A 0.9900 .
C10 H10B 0.9900 .
C11 N4 1.470(2) 2_655
C11 H11A 0.9900 .
C11 H11B 0.9900 .

loop_
_geom_hbond_atom_site_label_D
_geom_hbond_atom_site_label_H
_geom_hbond_atom_site_label_A
_geom_hbond_distance_DH
_geom_hbond_distance_HA
_geom_hbond_distance_DA
_geom_hbond_angle_DHA
_geom_hbond_site_symmetry_A
O1w H11 O2 0.84(1) 2.11(2) 2.832(2) 144(3) 5_666
O1w H12 O2w 0.84(1) 1.94(1) 2.777(2) 172(3) .
O2w H21 O2 0.83(1) 2.07(2) 2.838(2) 154(3) 6_566
O2w H22 N4 0.83(1) 2.44(2) 3.173(2) 148(3) 5_676

loop_
_geom_torsion_atom_site_label_1
_geom_torsion_atom_site_label_2
_geom_torsion_atom_site_label_3
_geom_torsion_atom_site_label_4
_geom_torsion
_geom_torsion_site_symmetry_1
_geom_torsion_site_symmetry_4
N3 Cu1 O1 C1 -72.97(17) . .
N3 Cu1 O1 C1 107.03(17) 5_666 .
O1W Cu1 O1 C1 -157.58(17) . .
O1W Cu1 O1 C1 22.42(17) 5_666 .
O1 Cu1 N3 C8 -84.81(9) 5_666 .
O1 Cu1 N3 C8 95.19(9) . .
O1W Cu1 N3 C8 -179.74(10) . .
O1W Cu1 N3 C8 0.26(10) 5_666 .
O1 Cu1 N3 C10 153.76(12) 5_666 2_655
O1 Cu1 N3 C10 -26.24(12) . 2_655
O1W Cu1 N3 C10 58.82(12) . 2_655
O1W Cu1 N3 C10 -121.18(12) 5_666 2_655
O1 Cu1 N3 C9 35.85(12) 5_666 .
O1 Cu1 N3 C9 -144.15(12) . .
O1W Cu1 N3 C9 -59.08(12) . .
O1W Cu1 N3 C9 120.92(12) 5_666 .
Cu1 O1 C1 O2 -6.7(3) . .
Cu1 O1 C1 C2 171.76(12) . .
O2 C1 C2 C3 1.9(3) . .
O1 C1 C2 C3 -176.68(17) . .
O2 C1 C2 C7 179.72(18) . .
O1 C1 C2 C7 1.1(3) . .
C7 C2 C3 C4 1.0(3) . .
C1 C2 C3 C4 178.75(17) . .
C2 C3 C4 C5 -0.2(3) . .
C2 C3 C4 N1 -178.14(17) . .
O4 N1 C4 C3 -168.69(18) . .
O3 N1 C4 C3 12.4(3) . .
O4 N1 C4 C5 13.3(3) . .
O3 N1 C4 C5 -165.67(18) . .
C3 C4 C5 C6 -0.8(3) . .
N1 C4 C5 C6 177.11(17) . .
C4 C5 C6 C7 1.3(3) . .
C4 C5 C6 N2 -176.23(17) . .
O6 N2 C6 C5 -164.29(18) . .
O5 N2 C6 C5 16.9(3) . .
O6 N2 C6 C7 18.1(3) . .
O5 N2 C6 C7 -160.73(17) . .
C5 C6 C7 C2 -0.6(3) . .
N2 C6 C7 C2 176.88(17) . .
C3 C2 C7 C6 -0.6(3) . .
C1 C2 C7 C6 -178.32(17) . .
C10 N3 C8 N3 -57.77(11) 2_655 2_655
C9 N3 C8 N3 57.79(11) . 2_655
Cu1 N3 C8 N3 179.15(11) . 2_655
C10 N4 C9 N3 59.4(2) . .
C11 N4 C9 N3 -58.92(19) . .
C8 N3 C9 N4 -58.45(19) . .
C10 N3 C9 N4 57.4(2) 2_655 .
Cu1 N3 C9 N4 177.42(12) . .
C9 N4 C10 N3 -59.8(2) . 2_655
C11 N4 C10 N3 58.5(2) . 2_655
C10 N4 C11 N4 -58.82(11) . 2_655
C9 N4 C11 N4 59.17(11) . 2_655
